data_2006542
loop_
_publ_author_name
'Zhang, Hong'
'Wang, Ximin '
'Chang, Xienan '
'Xiao, Weiqiang '
'Zhang, Kecong '
'Teo, Boon K. '

_publ_section_title
;
 An Assessment of Ionic and Hydrogen Bonding in the Crystal Structure
 of (<small>DL</small>-Serine. H^+^)~2~.SO~4~^2{-^}.H~2~O
;
_journal_issue 9
_journal_name_full 'Acta Crystallographica Section C'
_journal_page_first 1286
_journal_page_last 1288
_journal_paper_doi 10.1107/S0108270197006951
_journal_volume 53
_journal_year 1997
_chemical_formula_iupac '2C3 H8 N O3 1+ , S O4 2- , H2 O'
_chemical_formula_sum 'C6 H18 N2 O11 S'
_chemical_formula_weight 326.27
_space_group_IT_number 19
_symmetry_cell_setting orthorhombic
_symmetry_space_group_name_Hall 'P 2ac 2ab'
_symmetry_space_group_name_H-M 'P 21 21 21'
_cell_angle_alpha 90
_cell_angle_beta 90
_cell_angle_gamma 90
_cell_formula_units_Z 4
_cell_length_a 10.597(2)
_cell_length_b 21.337(2)
_cell_length_c 5.8550(10)
_cell_measurement_reflns_used 25
_cell_measurement_temperature 296
_cell_measurement_theta_max 15.0
_cell_measurement_theta_min 13.5
_cell_volume 1323.9(4)
_computing_data_collection
;MSC/AFC Diffractometer Control Software (Molecular Structure Corporation,
 1992)
;
_computing_data_reduction 'MSC/AFC Diffractometer Control Software'
_computing_structure_refinement TEXSAN
_computing_structure_solution 'TEXSAN (Molecular Structure Corporation, 1992)'
_diffrn_ambient_temperature 23.0
_diffrn_measurement_device 'AFC7R, rotating anode X-ray generator'
_diffrn_measurement_method '\w/2\q scans'
_diffrn_radiation_monochromator graphite
_diffrn_radiation_source 'rotating anode X-ray generator'
_diffrn_radiation_type 'Mo K\a'
_diffrn_radiation_wavelength 0.7107
_diffrn_reflns_av_R_equivalents 0.0083
_diffrn_reflns_limit_h_max 13
_diffrn_reflns_limit_h_min 0
_diffrn_reflns_limit_k_max 26
_diffrn_reflns_limit_k_min 0
_diffrn_reflns_limit_l_max 7
_diffrn_reflns_limit_l_min 0
_diffrn_reflns_number 1618
_diffrn_reflns_theta_max 26
_diffrn_standards_decay_% -2.50
_diffrn_standards_interval_count 150
_diffrn_standards_number 3
_exptl_absorpt_coefficient_mu 0.3041
_exptl_absorpt_correction_T_max 0.89
_exptl_absorpt_correction_T_min 0.78
_exptl_absorpt_correction_type refdelf
_exptl_absorpt_process_details '(DIFABS; Walker & Stuart, 1983)'
_exptl_crystal_colour colorless
_exptl_crystal_density_diffrn 1.627
_exptl_crystal_density_meas ?
_exptl_crystal_description prismatic
_exptl_crystal_size_max 0.60
_exptl_crystal_size_mid 0.45
_exptl_crystal_size_min 0.38
_refine_diff_density_max 0.296
_refine_diff_density_min -0.250
_refine_ls_extinction_coef 1.09e-5(2)
_refine_ls_extinction_method 'Zachariasen (1968) type 2 Gaussian isotropic'
_refine_ls_goodness_of_fit_obs 1.950
_refine_ls_hydrogen_treatment refall
_refine_ls_matrix_type full
_refine_ls_number_parameters 181
_refine_ls_number_reflns 1483
_refine_ls_number_restraints 0
_refine_ls_R_factor_obs .0340
_refine_ls_shift/esd_max 0.0030
_refine_ls_structure_factor_coef F
_refine_ls_weighting_scheme sigma
_refine_ls_wR_factor_obs .0320
_reflns_number_observed 1495
_reflns_number_total 1557
_reflns_observed_criterion >1sigma(I)
_cod_data_source_file ta1155.cif
_cod_data_source_block 1
_cod_depositor_comments
;
The following automatic conversions were performed:

'_atom_site_thermal_displace_type' tag value 'Uij' was replaced with
'Uani' value 39 times.

Automatic conversion script
Id: cif_fix_values 1646 2011-03-28 12:23:43Z adriana 

The following automatic conversions were performed:

'_exptl_crystal_density_meas' value 'not measured' was changed to '?'
- the value is perceived as not measured.

Automatic conversion script
Id: cif_fix_values 3008 2015-01-20 13:52:24Z robertas 
;
_cod_original_cell_volume 1323.9(3)
_cod_original_formula_sum 'S1 O11 N2 C6 H18'
_cod_database_code 2006542

loop_
_symmetry_equiv_pos_as_xyz
'   +x,   +y,   +z'
' 1/2-x,   -y,  1/2+z'
' 1/2+x, 1/2-y,  -z'
'   -x,  1/2+y, 1/2-z'

loop_
_atom_site_aniso_label
_atom_site_aniso_U_11
_atom_site_aniso_U_22
_atom_site_aniso_U_33
_atom_site_aniso_U_12
_atom_site_aniso_U_13
_atom_site_aniso_U_23
S1 .0250(4) .0286(4) .0199(3) .0017(3) -.0004(3) .0003(3)
O1s .0380(10) .0620(10) .0410(10) .0230(10) .0020(10) .0010(10)
O2s .0400(10) .0360(10) .0310(10) -.0090(10) .0000(10) .0070(10)
O3s .0350(10) .0410(10) .0220(10) -.0050(10) .0040(10) .0030(10)
O4s .0400(10) .0370(10) .0320(10) .0000(10) -.0120(10) -.0100(10)
O1 .0380(10) .0370(10) .0330(10) -.0010(10) .0120(10) .0020(10)
O2 .0490(10) .0330(10) .0310(10) .0040(10) .0020(10) .0000(10)
O3 .0390(10) .0390(10) .0400(10) -.0100(10) -.0150(10) .0060(10)
O4 .0390(10) .0440(10) .0400(10) -.0020(10) .0170(10) -.0070(10)
O5 .0480(10) .0320(10) .0320(10) -.0020(10) -.0010(10) -.0030(10)
O6 .0360(10) .0320(10) .0360(10) .0000(10) -.0110(10) .0000(10)
N1 .0280(10) .0320(10) .0240(10) .0050(10) .0010(10) .0050(10)
N2 .0250(10) .0350(10) .0240(10) -.0040(10) .0000(10) -.0010(10)
C1 .024(2) .0290(10) .022(2) .0010(10) -.0030(10) -.0020(10)
C2 .026(2) .035(2) .0160(10) .0010(10) .0010(10) -.0010(10)
C3 .025(2) .045(2) .034(2) .0000(10) .003(2) -.004(2)
C4 .0240(10) .030(2) .025(2) .0000(10) -.0040(10) -.0010(10)
C5 .028(2) .032(2) .0180(10) .0000(10) .0020(10) .0010(10)
C6 .025(2) .040(2) .032(2) -.0010(10) .004(2) -.001(2)

loop_
_atom_site_label
_atom_site_fract_x
_atom_site_fract_y
_atom_site_fract_z
_atom_site_U_iso_or_equiv
_atom_site_thermal_displace_type
_atom_site_calc_flag
_atom_site_calc_attached_atom
S1 .43847(7) .50421(3) .02740(10) .0245 Uani ? ?
O1s .3262(2) .54330(10) .0477(4) .0469 Uani ? ?
O2s .4090(2) .43780(9) .0662(4) .0358 Uani ? ?
O3s .4927(2) .51031(10) -.2054(3) .0328 Uani ? ?
O4s .5321(2) .52496(10) .1983(4) .0365 Uani ? ?
O1 .1458(2) .69730(10) -.2158(4) .0360 Uani ? ?
O2 .0382(2) .76575(9) .0006(4) .0377 Uani ? ?
O3 -.1604(2) .65150(10) -.1625(4) .0395 Uani ? ?
O4 .2281(2) .31060(10) -.2391(4) .0410 Uani ? ?
O5 .1216(2) .23855(9) -.0385(4) .0376 Uani ? ?
O6 -.0793(2) .35469(9) -.2031(4) .0345 Uani ? ?
N1 .0741(2) .59840(10) .0318(4) .0279 Uani ? ?
N2 .1519(2) .40600(10) .0254(4) .0280 Uani ? ?
C1 .0765(3) .70890(10) -.0576(5) .0254 Uani ? ?
C2 .0181(3) .65960(10) .0943(5) .0258 Uani ? ?
C3 -.1255(3) .6585(2) .0692(6) .0347 Uani ? ?
C4 .1581(3) .29620(10) -.0880(5) .0263 Uani ? ?
C5 .0953(3) .34310(10) .0693(5) .0262 Uani ? ?
C6 -.0470(3) .34440(10) .0314(6) .0322 Uani ? ?
O1W .7461(5) .5439(3) -.2801(10) .049 Uani ? ?
O2W .7540(5) .5382(2) -.1615(8) .036 Uani ? ?
H1 .0621 .7985 -.1035 .0952 Uani ? ?
H2 .0409 .6703 .2434 .0148 Uani ? ?
H3 .0598 .5878 -.1274 .0417 Uani ? ?
H4 .0423 .5605 .1248 .0413 Uani ? ?
H5 .1502 .5946 .0383 .0360 Uani ? ?
H6 -.1601 .6984 .1175 .0449 Uani ? ?
H7 -.1531 .6183 .1570 .0266 Uani ? ?
H8 -.2024 .6160 -.1880 .0845 Uani ? ?
H9 .1366 .2065 -.1393 .0783 Uani ? ?
H10 .1096 .3299 .2450 .0238 Uani ? ?
H11 .1415 .4200 -.1408 .0840 Uani ? ?
H12 .2350 .4082 .0509 .0371 Uani ? ?
H13 .0951 .4339 .1471 .0879 Uani ? ?
H14 -.0847 .3808 .1167 .0364 Uani ? ?
H15 -.0809 .3017 .0590 .0365 Uani ? ?
H16 -.0633 .3894 -.2345 .0758 Uani ? ?
H17 .7993 .5129 -.2525 .0557 Uani ? ?
H18 .6645 .5236 -.2137 .0632 Uani ? ?

loop_
_atom_type_symbol
_atom_type_scat_dispersion_real
_atom_type_scat_dispersion_imag
_atom_type_scat_source
C 0.003 0.002 'International Tables'
H 0.000 0.000 'International Tables'
O 0.011 0.006 'International Tables'
N 0.006 0.003 'International Tables'
S 0.125 0.123 'International Tables'

loop_
_geom_angle_atom_site_label_1
_geom_angle_atom_site_label_2
_geom_angle_atom_site_label_3
_geom_angle
_geom_angle_publ_flag
O1s S1 O2s 111.50(10) yes
O1s S1 O3s 109.90(10) yes
O1s S1 O4s 108.80(10) yes
O2s S1 O3s 108.00(10) yes
O2s S1 O4s 109.10(10) yes
O3s S1 O4s 109.60(10) yes
C1 O2 H1 114.9712 no
C3 O3 H8 112.4397 no
C4 O5 H9 120.2027 no
C6 O6 H16 108.5497 no
C2 N1 H3 112.3673 no
C2 N1 H4 115.5430 no
C2 N1 H5 118.3145 no
H3 N1 H4 105.8326 no
H3 N1 H5 100.1397 no
H4 N1 H5 102.8082 no
C5 N2 H11 112.5297 no
C5 N2 H12 114.4717 no
C5 N2 H13 98.8926 no
H11 N2 H12 104.4839 no
H11 N2 H13 113.2713 no
H12 N2 H13 113.5602 no
O1 C1 O2 124.8(3) yes
O1 C1 C2 124.0(3) yes
O2 C1 C2 111.2(3) yes
N1 C2 C1 107.7(2) yes
N1 C2 C3 111.2(3) yes
N1 C2 H2 110.0492 no
C1 C2 C3 111.2(3) yes
C1 C2 H2 105.9673 no
C3 C2 H2 110.5334 no
O3 C3 C2 110.8(3) yes
O3 C3 H6 105.9174 no
O3 C3 H7 108.1726 no
C2 C3 H6 109.6184 no
C2 C3 H7 104.1760 no
H6 C3 H7 118.1965 no
O4 C4 O5 125.6(3) yes
O4 C4 C5 123.7(3) yes
O5 C4 C5 110.6(3) yes
N2 C5 C4 108.2(2) yes
N2 C5 C6 110.8(2) yes
N2 C5 H10 109.9863 no
C4 C5 C6 111.0(3) yes
C4 C5 H10 110.3354 no
C6 C5 H10 106.4948 no
O6 C6 C5 112.3(3) yes
O6 C6 H14 105.2784 no
O6 C6 H15 102.1012 no
C5 C6 H14 109.6317 no
C5 C6 H15 108.4294 no
H14 C6 H15 118.9154 no
O2W O1W H17 67.4004 no
O2W O1W H18 70.2579 no
H17 O1W H18 98.5684 no
O1W O2W H17 65.6250 no
O1W O2W H18 69.9495 no
H17 O2W H18 97.6451 no

loop_
_geom_bond_atom_site_label_1
_geom_bond_atom_site_label_2
_geom_bond_site_symmetry_1
_geom_bond_site_symmetry_2
_geom_bond_distance
_geom_bond_publ_flag
S1 O1s ? ? 1.457(2) yes
S1 O2s ? ? 1.469(2) yes
S1 O3s ? ? 1.485(2) yes
S1 O4s ? ? 1.477(2) yes
O1 C1 ? ? 1.207(3) yes
O2 C1 ? ? 1.324(3) yes
O2 H1 ? ? .9607 no
O3 C3 ? ? 1.414(4) yes
O3 H8 ? ? .8909 no
O4 C4 ? ? 1.194(4) yes
O5 C4 ? ? 1.322(3) yes
O5 H9 ? ? .9174 no
O6 C6 ? ? 1.432(4) yes
O6 H16 ? ? .7819 no
N1 C2 ? ? 1.480(4) yes
N1 H3 ? ? .9713 no
N1 H4 ? ? 1.0320 no
N1 H5 ? ? .8122 no
N2 C5 ? ? 1.493(3) yes
N2 H11 ? ? 1.0244 no
N2 H12 ? ? .8940 no
N2 H13 ? ? 1.1075 no
C1 C2 ? ? 1.510(4) yes
C2 C3 ? ? 1.529(4) yes
C2 H2 ? ? .9338 no
C3 H6 ? ? .9687 no
C3 H7 ? ? 1.0420 no
C4 C5 ? ? 1.513(4) yes
C5 C6 ? ? 1.524(4) yes
C5 H10 ? ? 1.0767 no
C6 H14 ? ? 1.0052 no
C6 H15 ? ? .9942 no
O1W O2W ? ? .710(6) no
O1W H17 ? ? .8850 no
O1W H18 ? ? 1.0425 no
O2W H17 ? ? .8970 no
O2W H18 ? ? 1.0446 no

loop_
_geom_hbond_atom_site_label_D
_geom_hbond_atom_site_label_H
_geom_hbond_atom_site_label_A
_geom_hbond_site_symmetry_A
_geom_hbond_distance_DH
_geom_hbond_distance_HA
_geom_hbond_distance_DA
_geom_hbond_angle_DHA
_geom_hbond_publ_flag
N1 H5 O1s ? 0.81 2.17 2.923(4) 155 yes
N2 H11 O1s 2_564 1.03 2.02 3.020(10) 163 yes
N1 H3 O2s 2_564 0.97 1.90 2.839(4) 161 yes
N2 H12 O2s ? 0.89 1.95 2.822(3) 163 yes
N1 H4 O3s 2_565 1.03 1.85 2.873(4) 172 yes
N2 H13 O3s 2_565 1.10 1.73 2.831(4) 168 yes
O1W H18 O3s ? 1.04 1.84 2.820(10) 154 yes
O6 H16 O4s 2_564 0.78 1.90 2.683(3) 177 yes
O1W H17 O4s 2_664 0.87 1.98 2.760(10) 149 yes
N2 H13 O1s 2_565 1.10 2.54 3.250(10) 121 yes
N1 H4 O2s 2_565 1.03 2.64 3.230(10) 116 yes
N2 H11 O4s 2_564 1.03 2.38 3.110(4) 127 yes
O2 H1 O6 4_554 0.96 1.66 2.613(3) 171 yes
O5 H9 O3 4_544 0.92 1.67 2.589(3) 176 yes
O3 H8 O1W 1_455 0.89 1.71 2.590(10) 167 yes
O3 H8 O2W 1_455 0.89 1.75 2.600(10) 159 yes
O1W H17 O2W 2_664 0.87 2.68 2.840(4) 134 yes
